data_9005879
loop_
_publ_author_name
'Percival, M. J. L.'
'Schmahl, W. W.'
'Salje, E.'

_publ_section_title
;
 Structure of cobalt doped K2Cd2(SO4)3 langbeinite at
 three temperatures above the P2_13-P2_12_12_1 phase transition,
 and a new trigger mechanism for the ferroelastic transformation
 Sample: T = 640 K
;
_journal_name_full 'Physics and Chemistry of Minerals'
_journal_page_first 569
_journal_page_last 575
_journal_paper_doi 10.1007/BF00202213
_journal_volume 16
_journal_year 1989
_chemical_formula_sum 'Cd2 K2 O12 S3'
_chemical_name_mineral Langbeinite
_symmetry_space_group_name_H-M 'P 21 3'
_cell_angle_alpha 90
_cell_angle_beta 90
_cell_angle_gamma 90
_cell_length_a 10.3043
_cell_length_b 10.3043
_cell_length_c 10.3043
_cell_formula_units_Z 4
_cell_volume 1094.096
_database_code_amcsd 0007461
_diffrn_ambient_temperature 640
_exptl_crystal_density_diffrn 3.589
_cod_original_formula_sum 'K2 Cd2 S3 O12'
_cod_database_code 9005879
_amcsd_formula_title K2Cd2(SO4)3

loop_
_space_group_symop_operation_xyz
x,y,z
-z,1/2-x,1/2+y
1/2-z,1/2+x,-y
1/2+z,-x,1/2-y
z,x,y
1/2+y,-z,1/2-x
-y,1/2-z,1/2+x
1/2-y,1/2+z,-x
y,z,x
1/2-x,1/2+y,-z
1/2+x,-y,1/2-z
-x,1/2-y,1/2+z

loop_
_atom_site_aniso_label
_atom_site_aniso_U_11
_atom_site_aniso_U_22
_atom_site_aniso_U_33
_atom_site_aniso_U_12
_atom_site_aniso_U_13
_atom_site_aniso_U_23
K1 0.05280 0.05280 0.05280 -0.00140 -0.00140 -0.00140
K2 0.05760 0.05760 0.05760 0.00200 0.00200 0.00200
Cd1 0.03220 0.03220 0.03220 -0.00270 -0.00270 -0.00270
Cd2 0.03110 0.03110 0.03110 -0.00160 -0.00160 -0.00160
S1 0.02390 0.02420 0.02290 0.00470 0.00180 0.00000
O1 0.03010 0.11840 0.07150 0.01530 -0.01880 -0.03770
O2 0.06250 0.05920 0.12490 0.03400 -0.04650 -0.00100
O3 0.08190 0.09090 0.04600 0.00520 -0.00910 -0.03090
O4 0.07490 0.06380 0.11220 0.04830 0.00610 0.01910

loop_
_atom_site_label
_atom_site_fract_x
_atom_site_fract_y
_atom_site_fract_z
K1 0.81480 0.81480 0.81480
K2 0.05160 0.05160 0.05160
Cd1 0.33050 0.33050 0.33050
Cd2 0.58760 0.58760 0.58760
S1 0.37490 0.22630 0.01210
O1 0.09780 0.00800 0.32600
O2 0.28650 0.31710 0.95830
O3 0.41700 0.26320 0.14120
O4 0.93350 0.48780 0.24340

loop_
_cod_related_entry_id
_cod_related_entry_database
_cod_related_entry_code
1 AMCSD 0007461
